data_2217555
loop_
_publ_author_name
'Yurii S. Moroz'
'Tetyana Yu. Sliva'
'Kinga Kulon'
'Henryk Koz\/lowski'
'Igor O. Fritsky'

_publ_section_title
;Dichlorido{2-hydroxyimino-<i>N</i>'-[1-(2-pyridyl)ethylidene]propanohydrazide-\k^3^<i>N</i>,<i>N</i>',<i>O</i>}zinc(II)
 hemihydrate
;
_journal_coeditor_code HY2108
_journal_issue 2
_journal_name_full 'Acta Crystallographica Section E'
_journal_page_first m353
_journal_page_last m354
_journal_paper_doi 10.1107/S160053680706535X
_journal_volume 64
_journal_year 2008
_chemical_formula_iupac '[Zn Cl2 (C10 H12 N4 O2)], 0.5H2 O'
_chemical_formula_moiety 'C10 H13 Cl2 N4 O2.50 Zn'
_chemical_formula_sum 'C10 H13 Cl2 N4 O2.5 Zn'
_chemical_formula_weight 365.51
_chemical_name_systematic
;
Dichlorido[2-hydroxyimino-N'-[1-(2-pyridyl)ethylidene]propanohydrazide-
\k^3^N,N',O]zinc(II) monohydrate
;
_space_group_IT_number 15
_symmetry_cell_setting monoclinic
_symmetry_space_group_name_Hall '-C 2yc'
_symmetry_space_group_name_H-M 'C 1 2/c 1'
_atom_sites_solution_hydrogens geom
_atom_sites_solution_primary direct
_atom_sites_solution_secondary difmap
_audit_creation_method SHELXL-97
_cell_angle_alpha 90.00
_cell_angle_beta 109.873(5)
_cell_angle_gamma 90.00
_cell_formula_units_Z 8
_cell_length_a 14.5666(8)
_cell_length_b 12.9898(8)
_cell_length_c 15.8671(8)
_cell_measurement_reflns_used 3373
_cell_measurement_temperature 100(2)
_cell_measurement_theta_max 28.48
_cell_measurement_theta_min 3.06
_cell_volume 2823.5(3)
_computing_cell_refinement 'SAINT (Bruker, 1999)'
_computing_data_collection 'KM-4 CCD Software (Kuma, 1999)'
_computing_data_reduction 'SAINT (Bruker, 1999)'
_computing_molecular_graphics 'ORTEP-3 for Windows (Farrugia, 1997)'
_computing_publication_material 'WinGX (Farrugia, 1999)'
_computing_structure_refinement 'SHELXL97 (Sheldrick, 1997)'
_computing_structure_solution 'SHELXS97 (Sheldrick, 1997)'
_diffrn_ambient_temperature 100(2)
_diffrn_measured_fraction_theta_full 0.997
_diffrn_measured_fraction_theta_max 0.945
_diffrn_measurement_device_type 'Kum KM4 CCD area-detector'
_diffrn_measurement_method '\w scans'
_diffrn_radiation_monochromator graphite
_diffrn_radiation_source 'fine-focus sealed tube'
_diffrn_radiation_type MoK\a
_diffrn_radiation_wavelength 0.71073
_diffrn_reflns_av_R_equivalents 0.0432
_diffrn_reflns_av_sigmaI/netI 0.0287
_diffrn_reflns_limit_h_max 19
_diffrn_reflns_limit_h_min -19
_diffrn_reflns_limit_k_max 16
_diffrn_reflns_limit_k_min -16
_diffrn_reflns_limit_l_max 21
_diffrn_reflns_limit_l_min -20
_diffrn_reflns_number 17382
_diffrn_reflns_theta_full 25.00
_diffrn_reflns_theta_max 28.48
_diffrn_reflns_theta_min 3.06
_exptl_absorpt_coefficient_mu 2.125
_exptl_absorpt_correction_T_max 0.891
_exptl_absorpt_correction_T_min 0.774
_exptl_absorpt_correction_type multi-scan
_exptl_absorpt_process_details '(PLATON; Spek, 2003)'
_exptl_crystal_colour yellow
_exptl_crystal_density_diffrn 1.720
_exptl_crystal_density_method 'not measured'
_exptl_crystal_description cubic
_exptl_crystal_F_000 1480
_exptl_crystal_size_max 0.5
_exptl_crystal_size_mid 0.1
_exptl_crystal_size_min 0.05
_refine_diff_density_max 0.452
_refine_diff_density_min -0.368
_refine_ls_extinction_method none
_refine_ls_goodness_of_fit_ref 1.206
_refine_ls_hydrogen_treatment mixed
_refine_ls_matrix_type full
_refine_ls_number_parameters 191
_refine_ls_number_reflns 3373
_refine_ls_number_restraints 0
_refine_ls_restrained_S_all 1.206
_refine_ls_R_factor_all 0.0446
_refine_ls_R_factor_gt 0.0367
_refine_ls_shift/su_max 0.002
_refine_ls_shift/su_mean 0.000
_refine_ls_structure_factor_coef Fsqd
_refine_ls_weighting_details 'calc w=1/[\s^2^(Fo^2^)+(0.0282P)^2^+3.1850P] where P=(Fo^2^+2Fc^2^)/3'
_refine_ls_weighting_scheme calc
_refine_ls_wR_factor_gt 0.0680
_refine_ls_wR_factor_ref 0.0700
_reflns_number_gt 3069
_reflns_number_total 3373
_reflns_threshold_expression >2\s(I)
_cod_data_source_file hy2108.cif
_cod_data_source_block I
_cod_original_sg_symbol_H-M 'C 2/c'
_cod_original_formula_sum 'C10 H13 Cl2 N4 O2.50 Zn'
_cod_database_code 2217555
_cod_database_fobs_code 2217555

loop_
_symmetry_equiv_pos_as_xyz
'x, y, z'
'-x, y, -z+1/2'
'x+1/2, y+1/2, z'
'-x+1/2, y+1/2, -z+1/2'
'-x, -y, -z'
'x, -y, z-1/2'
'-x+1/2, -y+1/2, -z'
'x+1/2, -y+1/2, z-1/2'

loop_
_atom_site_type_symbol
_atom_site_label
_atom_site_fract_x
_atom_site_fract_y
_atom_site_fract_z
_atom_site_U_iso_or_equiv
_atom_site_adp_type
_atom_site_calc_flag
_atom_site_refinement_flags
_atom_site_occupancy
C C1 0.8446(2) 0.45584(19) 0.90460(16) 0.0300(6) Uani d . 1
H H1A 0.8849 0.3958 0.9225 0.045 Uiso calc R 1
H H1B 0.8500 0.4827 0.8501 0.045 Uiso calc R 1
H H1C 0.7778 0.4378 0.8949 0.045 Uiso calc R 1
C C2 0.87720(17) 0.53560(17) 0.97658(14) 0.0155(4) Uani d . 1
C C3 0.86291(17) 0.64543(17) 0.95017(14) 0.0149(4) Uani d . 1
C C4 0.89866(16) 0.89516(17) 1.03894(14) 0.0127(4) Uani d . 1
C C5 0.96032(18) 0.89213(18) 1.13564(14) 0.0187(5) Uani d . 1
H H5A 0.9937 0.8272 1.1490 0.028 Uiso calc R 1
H H5B 0.9197 0.9003 1.1718 0.028 Uiso calc R 1
H H5C 1.0073 0.9469 1.1483 0.028 Uiso calc R 1
C C6 0.86661(16) 0.99579(17) 0.99301(14) 0.0124(4) Uani d . 1
C C7 0.89136(17) 1.08943(18) 1.03628(15) 0.0163(5) Uani d . 1
H H7 0.9293 1.0921 1.0967 0.020 Uiso calc R 1
C C8 0.85855(19) 1.17985(18) 0.98807(16) 0.0194(5) Uani d . 1
H H8 0.8745 1.2437 1.0157 0.023 Uiso calc R 1
C C9 0.80194(19) 1.17314(18) 0.89857(16) 0.0203(5) Uani d . 1
H H9 0.7788 1.2323 0.8650 0.024 Uiso calc R 1
C C10 0.78027(17) 1.07659(18) 0.85973(15) 0.0181(5) Uani d . 1
H H10 0.7424 1.0722 0.7994 0.022 Uiso calc R 1
N N1 0.81153(14) 0.98950(15) 0.90538(12) 0.0140(4) Uani d . 1
N N2 0.86837(14) 0.81687(14) 0.98712(12) 0.0127(4) Uani d . 1
N N3 0.88998(14) 0.71758(14) 1.01651(13) 0.0144(4) Uani d . 1
N N4 0.91703(14) 0.51964(14) 1.06044(12) 0.0161(4) Uani d . 1
O O1 0.82753(14) 0.67055(12) 0.87067(10) 0.0213(4) Uani d . 1
O O2 0.92836(13) 0.41557(13) 1.08008(11) 0.0211(4) Uani d . 1
Cl Cl2 0.88241(4) 0.85938(4) 0.75864(3) 0.01726(13) Uani d . 1
Cl Cl3 0.63307(4) 0.81753(5) 0.78506(4) 0.01874(13) Uani d . 1
Zn Zn1 0.793127(19) 0.838156(19) 0.848619(16) 0.01239(8) Uani d . 1
H H1 0.954(3) 0.413(3) 1.139(2) 0.048(10) Uiso d . 1
O O1W 0.0000 0.34448(19) 0.2500 0.0206(5) Uani d S 1
H H1W 0.045(2) 0.308(3) 0.250(2) 0.048(11) Uiso d . 1
H H2 0.905(2) 0.699(2) 1.068(2) 0.024(8) Uiso d . 1

loop_
_atom_site_aniso_label
_atom_site_aniso_U_11
_atom_site_aniso_U_22
_atom_site_aniso_U_33
_atom_site_aniso_U_12
_atom_site_aniso_U_13
_atom_site_aniso_U_23
C1 0.0471(17) 0.0123(12) 0.0180(12) -0.0014(11) -0.0052(11) -0.0005(9)
C2 0.0178(11) 0.0114(11) 0.0162(11) -0.0004(9) 0.0045(9) 0.0004(8)
C3 0.0163(11) 0.0135(11) 0.0150(10) -0.0008(9) 0.0054(9) -0.0011(8)
C4 0.0134(11) 0.0124(11) 0.0129(10) -0.0022(8) 0.0054(8) -0.0001(8)
C5 0.0235(13) 0.0145(12) 0.0138(10) -0.0020(9) 0.0005(9) 0.0002(9)
C6 0.0122(10) 0.0130(11) 0.0135(10) 0.0006(8) 0.0063(8) 0.0016(8)
C7 0.0181(12) 0.0163(11) 0.0141(10) -0.0019(9) 0.0050(9) -0.0016(8)
C8 0.0256(13) 0.0108(11) 0.0220(12) -0.0017(9) 0.0086(10) -0.0027(9)
C9 0.0243(13) 0.0140(12) 0.0211(12) 0.0019(9) 0.0058(10) 0.0033(9)
C10 0.0196(12) 0.0179(12) 0.0152(11) 0.0031(9) 0.0039(9) 0.0019(9)
N1 0.0153(9) 0.0132(9) 0.0130(9) -0.0003(7) 0.0042(7) -0.0008(7)
N2 0.0150(9) 0.0103(9) 0.0130(9) 0.0011(7) 0.0051(7) 0.0016(7)
N3 0.0202(10) 0.0115(9) 0.0097(9) -0.0001(8) 0.0028(8) 0.0021(7)
N4 0.0208(10) 0.0103(9) 0.0169(9) 0.0011(8) 0.0062(8) 0.0019(7)
O1 0.0333(10) 0.0136(8) 0.0122(7) 0.0026(7) 0.0015(7) 0.0002(6)
O2 0.0322(10) 0.0126(8) 0.0164(8) 0.0014(7) 0.0054(7) 0.0043(6)
Cl2 0.0152(3) 0.0210(3) 0.0172(3) -0.0004(2) 0.0076(2) -0.0007(2)
Cl3 0.0154(3) 0.0255(3) 0.0158(3) -0.0057(2) 0.0059(2) -0.0026(2)
Zn1 0.01436(14) 0.01195(13) 0.01015(12) -0.00066(10) 0.00323(9) -0.00064(9)
O1W 0.0272(14) 0.0137(12) 0.0202(12) 0.000 0.0070(11) 0.000

loop_
_atom_type_symbol
_atom_type_description
_atom_type_scat_dispersion_real
_atom_type_scat_dispersion_imag
_atom_type_scat_source
C C 0.0033 0.0016 'International Tables Vol C Tables 4.2.6.8 and 6.1.1.4'
H H 0.0000 0.0000 'International Tables Vol C Tables 4.2.6.8 and 6.1.1.4'
N N 0.0061 0.0033 'International Tables Vol C Tables 4.2.6.8 and 6.1.1.4'
O O 0.0106 0.0060 'International Tables Vol C Tables 4.2.6.8 and 6.1.1.4'
Cl Cl 0.1484 0.1585 'International Tables Vol C Tables 4.2.6.8 and 6.1.1.4'
Zn Zn 0.2839 1.4301 'International Tables Vol C Tables 4.2.6.8 and 6.1.1.4'

loop_
_geom_angle_atom_site_label_1
_geom_angle_atom_site_label_2
_geom_angle_atom_site_label_3
_geom_angle
_geom_angle_publ_flag
C2 C1 H1A 109.5 ?
C2 C1 H1B 109.5 ?
H1A C1 H1B 109.5 ?
C2 C1 H1C 109.5 ?
H1A C1 H1C 109.5 ?
H1B C1 H1C 109.5 ?
N4 C2 C3 115.0(2) ?
N4 C2 C1 126.8(2) ?
C3 C2 C1 118.27(19) ?
O1 C3 N3 121.2(2) ?
O1 C3 C2 120.9(2) ?
N3 C3 C2 117.88(19) ?
N2 C4 C5 126.3(2) ?
N2 C4 C6 113.42(18) ?
C5 C4 C6 120.29(19) ?
C4 C5 H5A 109.5 ?
C4 C5 H5B 109.5 ?
H5A C5 H5B 109.5 ?
C4 C5 H5C 109.5 ?
H5A C5 H5C 109.5 ?
H5B C5 H5C 109.5 ?
N1 C6 C7 121.8(2) ?
N1 C6 C4 115.30(19) ?
C7 C6 C4 122.86(19) ?
C6 C7 C8 119.1(2) ?
C6 C7 H7 120.5 ?
C8 C7 H7 120.5 ?
C9 C8 C7 119.0(2) ?
C9 C8 H8 120.5 ?
C7 C8 H8 120.5 ?
C8 C9 C10 118.7(2) ?
C8 C9 H9 120.6 ?
C10 C9 H9 120.6 ?
N1 C10 C9 122.7(2) ?
N1 C10 H10 118.6 ?
C9 C10 H10 118.6 ?
C10 N1 C6 118.69(19) ?
C10 N1 Zn1 125.33(15) ?
C6 N1 Zn1 115.73(15) ?
C4 N2 N3 122.44(18) ?
C4 N2 Zn1 120.30(15) ?
N3 N2 Zn1 117.03(13) ?
C3 N3 N2 114.28(18) ?
C3 N3 H2 119(2) ?
N2 N3 H2 125(2) ?
C2 N4 O2 111.77(18) ?
C3 O1 Zn1 114.29(14) ?
N4 O2 H1 104(2) ?
N2 Zn1 N1 74.71(7) yes
N2 Zn1 Cl3 123.36(5) ?
N1 Zn1 Cl3 105.30(5) ?
N2 Zn1 O1 72.57(6) yes
N1 Zn1 O1 147.07(6) ?
Cl3 Zn1 O1 95.66(5) ?
N2 Zn1 Cl2 117.91(5) ?
N1 Zn1 Cl2 97.91(5) ?
Cl3 Zn1 Cl2 118.08(2) ?
O1 Zn1 Cl2 94.10(5) ?

loop_
_geom_bond_atom_site_label_1
_geom_bond_atom_site_label_2
_geom_bond_distance
_geom_bond_publ_flag
C1 C2 1.495(3) ?
C1 H1A 0.9600 ?
C1 H1B 0.9600 ?
C1 H1C 0.9600 ?
C2 N4 1.275(3) ?
C2 C3 1.482(3) ?
C3 O1 1.233(3) ?
C3 N3 1.364(3) ?
C4 N2 1.288(3) ?
C4 C5 1.492(3) ?
C4 C6 1.492(3) ?
C5 H5A 0.9600 ?
C5 H5B 0.9600 ?
C5 H5C 0.9600 ?
C6 N1 1.351(3) ?
C6 C7 1.383(3) ?
C7 C8 1.394(3) ?
C7 H7 0.9300 ?
C8 C9 1.381(3) ?
C8 H8 0.9300 ?
C9 C10 1.386(3) ?
C9 H9 0.9300 ?
C10 N1 1.337(3) ?
C10 H10 0.9300 ?
Zn1 N1 2.1409(19) y
N2 N3 1.371(3) ?
Zn1 N2 2.1142(18) y
N3 H2 0.80(3) ?
N4 O2 1.384(2) ?
Zn1 O1 2.2348(16) y
O2 H1 0.88(3) ?
Zn1 Cl2 2.2513(6) y
Zn1 Cl3 2.2195(6) y
O1W H1W 0.81(3) ?

loop_
_geom_hbond_atom_site_label_D
_geom_hbond_atom_site_label_H
_geom_hbond_atom_site_label_A
_geom_hbond_site_symmetry_A
_geom_hbond_distance_DH
_geom_hbond_distance_HA
_geom_hbond_distance_DA
_geom_hbond_angle_DHA
_geom_hbond_publ_flag
N3 H2 Cl3 7_667 0.80(3) 2.59(3) 3.310(2) 150(3) y
O1W H1W Cl2 5_666 0.81(3) 2.44(3) 3.182(2) 153(3) y
O2 H1 O1W 1_656 0.88(3) 1.89(4) 2.7015(19) 153(3) y

loop_
_geom_torsion_atom_site_label_1
_geom_torsion_atom_site_label_2
_geom_torsion_atom_site_label_3
_geom_torsion_atom_site_label_4
_geom_torsion
N4 C2 C3 O1 178.0(2)
C1 C2 C3 O1 -2.0(4)
N4 C2 C3 N3 -2.1(3)
C1 C2 C3 N3 177.9(2)
N2 C4 C6 N1 0.0(3)
C5 C4 C6 N1 179.6(2)
N2 C4 C6 C7 -179.8(2)
C5 C4 C6 C7 -0.1(3)
N1 C6 C7 C8 0.0(3)
C4 C6 C7 C8 179.7(2)
C6 C7 C8 C9 0.3(4)
C7 C8 C9 C10 -0.4(4)
C8 C9 C10 N1 0.3(4)
C9 C10 N1 C6 -0.1(3)
C9 C10 N1 Zn1 -173.99(18)
C7 C6 N1 C10 -0.1(3)
C4 C6 N1 C10 -179.9(2)
C7 C6 N1 Zn1 174.42(17)
C4 C6 N1 Zn1 -5.4(2)
C5 C4 N2 N3 0.4(3)
C6 C4 N2 N3 179.97(19)
C5 C4 N2 Zn1 -173.95(18)
C6 C4 N2 Zn1 5.7(3)
O1 C3 N3 N2 4.1(3)
C2 C3 N3 N2 -175.80(19)
C4 N2 N3 C3 -171.8(2)
Zn1 N2 N3 C3 2.7(2)
C3 C2 N4 O2 -179.79(19)
C1 C2 N4 O2 0.2(4)
N3 C3 O1 Zn1 -8.3(3)
C2 C3 O1 Zn1 171.56(16)
C4 N2 Zn1 N1 -6.55(17)
N3 N2 Zn1 N1 178.85(17)
C4 N2 Zn1 Cl3 -105.03(17)
N3 N2 Zn1 Cl3 80.36(16)
C4 N2 Zn1 O1 169.73(19)
N3 N2 Zn1 O1 -4.88(15)
C4 N2 Zn1 Cl2 84.41(17)
N3 N2 Zn1 Cl2 -90.20(15)
C10 N1 Zn1 N2 -179.8(2)
C6 N1 Zn1 N2 6.09(15)
C10 N1 Zn1 Cl3 -58.74(19)
C6 N1 Zn1 Cl3 127.17(14)
C10 N1 Zn1 O1 173.63(16)
C6 N1 Zn1 O1 -0.5(2)
C10 N1 Zn1 Cl2 63.31(19)
C6 N1 Zn1 Cl2 -110.78(15)
C3 O1 Zn1 N2 6.96(17)
C3 O1 Zn1 N1 13.6(2)
C3 O1 Zn1 Cl3 -116.27(17)
C3 O1 Zn1 Cl2 124.96(17)
